data_4321669
loop_
_publ_author_name
'Paul G. Jene'
'James A. Ibers'

_publ_section_title
;
 Syntheses and Structural Characterization of the (OCnOPor) Capped
 Porphyrins: Co(OC2OPor).CH2Cl2, Co(OC2OPor)(NO)out.0.46CHCl3,
 Co(OC3OPor).CHCl3, and Co(OC3OPor)(MeIm).3C7H8
;
_journal_name_full 'Inorganic Chemistry'
_journal_page_first 5796
_journal_page_last 5802
_journal_paper_doi 10.1021/ic0006753
_journal_volume 39
_journal_year 2000
_chemical_formula_moiety 'C66 H56 Co N6 O8'
_chemical_formula_sum 'C87 H80 Co N6 O8'
_chemical_formula_weight 1396.5
_chemical_name_systematic
; 
 ? 
;
_space_group_IT_number 14
_symmetry_cell_setting monoclinic
_symmetry_space_group_name_Hall '-P 2yn'
_symmetry_space_group_name_H-M 'P 1 21/n 1'
_atom_sites_solution_hydrogens geom
_atom_sites_solution_primary direct
_atom_sites_solution_secondary difmap
_audit_creation_method SHELXL-97
_cell_angle_alpha 90
_cell_angle_beta 92.437(1)
_cell_angle_gamma 90
_cell_formula_units_Z 4
_cell_length_a 16.490(1)
_cell_length_b 22.324(2)
_cell_length_c 17.257(1)
_cell_measurement_reflns_used 6635
_cell_measurement_temperature 153(2)
_cell_measurement_theta_max 56.649
_cell_measurement_theta_min 4.945
_cell_volume 6346.9(8)
_computing_cell_refinement 'SMART version 5.054 (Bruker, 1998)'
_computing_data_collection 'SMART version 5.054 (Bruker, 1998)'
_computing_data_reduction 'SAINT-Plus version 6.02a (Bruker, 1999)'
_computing_molecular_graphics 'SHELXTL 5.101 (Sheldrick, 1999)'
_computing_publication_material 'SHELXTL 5.101 (Sheldrick, 1999)'
_computing_structure_refinement 'SHELXL-97 (Sheldrick, 1997)'
_computing_structure_solution 'SHELXS-97 (Sheldrick, 1990)'
_diffrn_ambient_temperature 153(2)
_diffrn_measured_fraction_theta_full 1.000
_diffrn_measured_fraction_theta_max 1.000
_diffrn_measurement_device_type 'Bruker Smart 1000 CCD'
_diffrn_measurement_method \w
_diffrn_radiation_monochromator graphite
_diffrn_radiation_source 'standard-focus sealed tube'
_diffrn_radiation_type MoK\a
_diffrn_radiation_wavelength 0.71073
_diffrn_reflns_av_R_equivalents 0.0798
_diffrn_reflns_av_sigmaI/netI 0.0601
_diffrn_reflns_limit_h_max 19
_diffrn_reflns_limit_h_min -19
_diffrn_reflns_limit_k_max 27
_diffrn_reflns_limit_k_min -27
_diffrn_reflns_limit_l_max 20
_diffrn_reflns_limit_l_min -20
_diffrn_reflns_number 72970
_diffrn_reflns_theta_full 25.50
_diffrn_reflns_theta_max 25.50
_diffrn_reflns_theta_min 1.49
_diffrn_standards_decay_% <2
_exptl_absorpt_coefficient_mu 0.34
_exptl_absorpt_correction_T_max 0.969
_exptl_absorpt_correction_T_min 0.929
_exptl_absorpt_correction_type numerical
_exptl_absorpt_process_details 'face indexed (Sheldrick, 1997)'
_exptl_crystal_colour purple
_exptl_crystal_density_diffrn 1.461
_exptl_crystal_density_method 'not measured'
_exptl_crystal_description 'truncated block'
_exptl_crystal_F_000 2540
_exptl_crystal_size_max 0.22
_exptl_crystal_size_mid 0.16
_exptl_crystal_size_min 0.10
_refine_diff_density_max 1.12
_refine_diff_density_min -0.43
_refine_diff_density_rms 0.09
_refine_ls_extinction_method none
_refine_ls_goodness_of_fit_ref 1.71
_refine_ls_hydrogen_treatment constr
_refine_ls_matrix_type full
_refine_ls_number_parameters 782
_refine_ls_number_reflns 11800
_refine_ls_number_restraints 0
_refine_ls_restrained_S_all 1.71
_refine_ls_R_factor_all 0.1215
_refine_ls_R_factor_gt 0.082
_refine_ls_shift/su_max 0.001
_refine_ls_shift/su_mean 0.000
_refine_ls_structure_factor_coef Fsqd
_refine_ls_weighting_details
; calc 
w = 1/[\s^2^(Fo^2^)+(0.04Fo^2^)^2^] 
;
_refine_ls_weighting_scheme calc
_refine_ls_wR_factor_gt 0.151
_refine_ls_wR_factor_ref 0.160
_reflns_number_gt 8482
_reflns_number_total 11800
_reflns_threshold_expression 'I > 2sigma(I)'
_cod_data_source_file ic0006753_4.cif
_cod_data_source_block cmpd4
_cod_original_cell_volume 6346.8(9)
_cod_original_sg_symbol_H-M 'P 21/n'
_cod_database_code 4321669

loop_
_symmetry_equiv_pos_as_xyz
'x, y, z'
'-x+1/2, y+1/2, -z+1/2'
'-x, -y, -z'
'x-1/2, -y-1/2, z-1/2'

loop_
_atom_site_label
_atom_site_type_symbol
_atom_site_fract_x
_atom_site_fract_y
_atom_site_fract_z
_atom_site_U_iso_or_equiv
_atom_site_adp_type
_atom_site_occupancy
_atom_site_symmetry_multiplicity
_atom_site_calc_flag
_atom_site_refinement_flags
_atom_site_disorder_assembly
_atom_site_disorder_group
Co1 Co -0.05647(3) 0.21292(2) 0.81218(3) 0.02156(15) Uani 1 1 d . . .
C1 C -0.2043(2) 0.29276(16) 0.7942(2) 0.0229(8) Uani 1 1 d . . .
C2 C -0.2447(2) 0.33402(17) 0.7408(2) 0.0276(9) Uani 1 1 d . . .
H2A H -0.2937 0.3551 0.7488 0.033 Uiso 1 1 calc R . .
C3 C -0.2001(2) 0.33688(17) 0.6783(2) 0.0296(9) Uani 1 1 d . . .
H3A H -0.2116 0.3605 0.6334 0.036 Uiso 1 1 calc R . .
C4 C -0.1313(2) 0.29781(16) 0.6911(2) 0.0225(8) Uani 1 1 d . . .
C5 C -0.0727(2) 0.28612(17) 0.6374(2) 0.0246(8) Uani 1 1 d . . .
C6 C -0.0060(2) 0.25016(18) 0.6523(2) 0.0267(9) Uani 1 1 d . . .
C7 C 0.0552(2) 0.23841(19) 0.5976(2) 0.0329(10) Uani 1 1 d . . .
H7A H 0.0559 0.2529 0.5458 0.039 Uiso 1 1 calc R . .
C8 C 0.1112(2) 0.2031(2) 0.6329(2) 0.0368(11) Uani 1 1 d . . .
H8A H 0.1592 0.1882 0.6111 0.044 Uiso 1 1 calc R . .
C9 C 0.0848(2) 0.19209(18) 0.7103(2) 0.0280(9) Uani 1 1 d . . .
C10 C 0.1281(2) 0.15700(18) 0.7639(2) 0.0297(9) Uani 1 1 d . . .
C11 C 0.1014(2) 0.14525(17) 0.8380(2) 0.0275(9) Uani 1 1 d . . .
C12 C 0.1467(2) 0.11117(18) 0.8955(2) 0.0321(10) Uani 1 1 d . . .
H12A H 0.1986 0.0937 0.8897 0.039 Uiso 1 1 calc R . .
C13 C 0.1028(2) 0.10848(18) 0.9586(2) 0.0305(10) Uani 1 1 d . . .
H13A H 0.1176 0.0890 1.0061 0.037 Uiso 1 1 calc R . .
C14 C 0.0287(2) 0.14066(17) 0.9410(2) 0.0248(9) Uani 1 1 d . . .
C15 C -0.0327(2) 0.14861(17) 0.9925(2) 0.0242(9) Uani 1 1 d . . .
C16 C -0.1018(2) 0.18229(17) 0.9764(2) 0.0262(9) Uani 1 1 d . . .
C17 C -0.1652(2) 0.19061(18) 1.0292(2) 0.0318(10) Uani 1 1 d . . .
H17A H -0.1667 0.1747 1.0802 0.038 Uiso 1 1 calc R . .
C18 C -0.2227(2) 0.22510(18) 0.9936(2) 0.0315(10) Uani 1 1 d . . .
H18A H -0.2724 0.2379 1.0142 0.038 Uiso 1 1 calc R . .
C19 C -0.1933(2) 0.23857(17) 0.9179(2) 0.0244(9) Uani 1 1 d . . .
C20 C -0.2351(2) 0.27618(16) 0.8644(2) 0.0239(9) Uani 1 1 d . . .
C21 C -0.0829(2) 0.31530(17) 0.5586(2) 0.0268(9) Uani 1 1 d . . .
C22 C -0.1459(2) 0.29944(19) 0.5065(2) 0.0342(10) Uani 1 1 d . . .
H22A H -0.1832 0.2693 0.5204 0.041 Uiso 1 1 calc R . .
C23 C -0.1551(3) 0.3272(2) 0.4340(2) 0.0392(11) Uani 1 1 d . . .
H23A H -0.1995 0.3168 0.3997 0.047 Uiso 1 1 calc R . .
C24 C -0.1006(3) 0.3691(2) 0.4127(2) 0.0440(12) Uani 1 1 d . . .
H24A H -0.1065 0.3871 0.3629 0.053 Uiso 1 1 calc R . .
C25 C -0.0367(3) 0.38574(19) 0.4624(2) 0.0388(11) Uani 1 1 d . . .
H25A H 0.0014 0.4148 0.4470 0.047 Uiso 1 1 calc R . .
C26 C -0.0290(2) 0.35912(19) 0.5358(2) 0.0332(10) Uani 1 1 d . . .
C27 C 0.2062(2) 0.1301(2) 0.7397(2) 0.0346(10) Uani 1 1 d . . .
C28 C 0.2110(3) 0.0704(2) 0.7229(3) 0.0479(12) Uani 1 1 d . . .
H28A H 0.1651 0.0457 0.7304 0.057 Uiso 1 1 calc R . .
C29 C 0.2811(3) 0.0445(2) 0.6950(3) 0.0554(14) Uani 1 1 d . . .
H29A H 0.2827 0.0029 0.6834 0.066 Uiso 1 1 calc R . .
C30 C 0.3476(3) 0.0801(3) 0.6845(3) 0.0550(15) Uani 1 1 d . . .
H30A H 0.3958 0.0631 0.6655 0.066 Uiso 1 1 calc R . .
C31 C 0.3446(3) 0.1406(3) 0.7014(2) 0.0477(13) Uani 1 1 d . . .
H31A H 0.3905 0.1652 0.6931 0.057 Uiso 1 1 calc R . .
C32 C 0.2751(3) 0.1655(2) 0.7304(2) 0.0380(11) Uani 1 1 d . . .
C33 C -0.0240(2) 0.11936(18) 1.0710(2) 0.0266(9) Uani 1 1 d . . .
C34 C -0.0455(2) 0.06048(19) 1.0824(2) 0.0342(10) Uani 1 1 d . . .
H34A H -0.0647 0.0372 1.0393 0.041 Uiso 1 1 calc R . .
C35 C -0.0395(2) 0.0341(2) 1.1562(2) 0.0386(11) Uani 1 1 d . . .
H35A H -0.0548 -0.0065 1.1635 0.046 Uiso 1 1 calc R . .
C36 C -0.0108(2) 0.0683(2) 1.2178(2) 0.0381(11) Uani 1 1 d . . .
H36A H -0.0073 0.0512 1.2683 0.046 Uiso 1 1 calc R . .
C37 C 0.0130(2) 0.1267(2) 1.2079(2) 0.0326(10) Uani 1 1 d . . .
H37A H 0.0334 0.1494 1.2510 0.039 Uiso 1 1 calc R . .
C38 C 0.0068(2) 0.15260(17) 1.1341(2) 0.0256(9) Uani 1 1 d . . .
C39 C -0.3178(2) 0.29765(17) 0.88401(19) 0.0231(9) Uani 1 1 d . . .
C40 C -0.3836(2) 0.25881(18) 0.8807(2) 0.0282(9) Uani 1 1 d . . .
H40A H -0.3751 0.2181 0.8674 0.034 Uiso 1 1 calc R . .
C41 C -0.4611(2) 0.27760(19) 0.8961(2) 0.0321(10) Uani 1 1 d . . .
H41A H -0.5052 0.2502 0.8934 0.039 Uiso 1 1 calc R . .
C42 C -0.4736(3) 0.3371(2) 0.9155(2) 0.0361(11) Uani 1 1 d . . .
H42A H -0.5267 0.3507 0.9256 0.043 Uiso 1 1 calc R . .
C43 C -0.4090(2) 0.37666(19) 0.9202(2) 0.0325(10) Uani 1 1 d . . .
H43A H -0.4177 0.4173 0.9340 0.039 Uiso 1 1 calc R . .
C44 C -0.3313(2) 0.35667(18) 0.9047(2) 0.0262(9) Uani 1 1 d . . .
C45 C 0.0893(3) 0.4164(2) 0.5758(3) 0.0539(14) Uani 1 1 d . . .
H45A H 0.0646 0.4567 0.5709 0.065 Uiso 1 1 calc R . .
H45B H 0.1172 0.4071 0.5276 0.065 Uiso 1 1 calc R . .
C46 C 0.1481(3) 0.4135(3) 0.6455(3) 0.0620(15) Uani 1 1 d . . .
H46A H 0.1881 0.4464 0.6427 0.074 Uiso 1 1 calc R . .
H46B H 0.1780 0.3750 0.6452 0.074 Uiso 1 1 calc R . .
C47 C 0.1019(3) 0.4189(3) 0.7214(3) 0.0640(16) Uani 1 1 d . . .
H47A H 0.0809 0.4601 0.7278 0.077 Uiso 1 1 calc R . .
H47B H 0.0557 0.3906 0.7213 0.077 Uiso 1 1 calc R . .
C48 C 0.3401(3) 0.2611(2) 0.7503(3) 0.0482(12) Uani 1 1 d . . .
H48A H 0.3604 0.2644 0.6973 0.058 Uiso 1 1 calc R . .
H48B H 0.3831 0.2427 0.7843 0.058 Uiso 1 1 calc R . .
C49 C 0.3193(3) 0.3213(2) 0.7799(3) 0.0544(14) Uani 1 1 d . . .
H49A H 0.2776 0.3397 0.7444 0.065 Uiso 1 1 calc R . .
H49B H 0.3682 0.3470 0.7801 0.065 Uiso 1 1 calc R . .
C50 C 0.2876(3) 0.3190(2) 0.8614(3) 0.0498(12) Uani 1 1 d . . .
H50A H 0.2357 0.2966 0.8604 0.060 Uiso 1 1 calc R . .
H50B H 0.3270 0.2974 0.8960 0.060 Uiso 1 1 calc R . .
C51 C 0.0711(3) 0.24317(19) 1.1774(2) 0.0383(11) Uani 1 1 d . . .
H51A H 0.1145 0.2180 1.2017 0.046 Uiso 1 1 calc R . .
H51B H 0.0339 0.2554 1.2181 0.046 Uiso 1 1 calc R . .
C52 C 0.1068(3) 0.2969(2) 1.1416(3) 0.0465(12) Uani 1 1 d . . .
H52A H 0.1378 0.2841 1.0966 0.056 Uiso 1 1 calc R . .
H52B H 0.1455 0.3157 1.1797 0.056 Uiso 1 1 calc R . .
C53 C 0.0450(3) 0.3427(2) 1.1152(3) 0.0511(13) Uani 1 1 d . . .
H53A H 0.0106 0.3259 1.0721 0.061 Uiso 1 1 calc R . .
H53B H 0.0095 0.3520 1.1584 0.061 Uiso 1 1 calc R . .
C54 C -0.2293(3) 0.4078(2) 0.9812(3) 0.0532(13) Uani 1 1 d . . .
H54A H -0.1994 0.3715 0.9988 0.064 Uiso 1 1 calc R . .
H54B H -0.2704 0.4172 1.0195 0.064 Uiso 1 1 calc R . .
C55 C -0.1721(3) 0.4591(2) 0.9744(3) 0.0494(13) Uani 1 1 d . . .
H55A H -0.2016 0.4929 0.9492 0.059 Uiso 1 1 calc R . .
H55B H -0.1543 0.4721 1.0273 0.059 Uiso 1 1 calc R . .
C56 C -0.0990(3) 0.4459(2) 0.9300(3) 0.0496(13) Uani 1 1 d . . .
H56A H -0.1127 0.4170 0.8880 0.060 Uiso 1 1 calc R . .
H56B H -0.0788 0.4831 0.9064 0.060 Uiso 1 1 calc R . .
C57 C 0.1352(3) 0.4024(2) 0.8564(3) 0.0506(13) Uani 1 1 d . . .
C58 C 0.1962(3) 0.3878(2) 0.9119(3) 0.0422(11) Uani 1 1 d . . .
C59 C 0.1753(3) 0.3840(2) 0.9891(3) 0.0520(13) Uani 1 1 d . . .
H59A H 0.2154 0.3725 1.0274 0.062 Uiso 1 1 calc R . .
C60 C 0.0986(3) 0.3964(2) 1.0107(2) 0.0440(12) Uani 1 1 d . . .
C61 C 0.0377(3) 0.4103(2) 0.9542(3) 0.0415(11) Uani 1 1 d . . .
C62 C 0.0559(3) 0.4136(2) 0.8765(3) 0.0439(12) Uani 1 1 d . . .
H62A H 0.0150 0.4233 0.8381 0.053 Uiso 1 1 calc R . .
C63 C -0.1836(3) 0.1421(2) 0.7053(2) 0.0387(11) Uani 1 1 d . . .
H63A H -0.2002 0.1774 0.6783 0.046 Uiso 1 1 calc R . .
C64 C -0.2157(3) 0.0874(2) 0.6930(2) 0.0420(11) Uani 1 1 d . . .
H64A H -0.2585 0.0774 0.6567 0.050 Uiso 1 1 calc R . .
C65 C -0.1205(2) 0.08294(18) 0.7826(2) 0.0276(9) Uani 1 1 d . . .
H65A H -0.0838 0.0673 0.8214 0.033 Uiso 1 1 calc R . .
C66 C -0.1926(3) -0.01427(19) 0.7518(3) 0.0459(12) Uani 1 1 d . . .
H66A H -0.1503 -0.0324 0.7858 0.069 Uiso 1 1 calc R . .
H66B H -0.1936 -0.0340 0.7011 0.069 Uiso 1 1 calc R . .
H66C H -0.2454 -0.0191 0.7750 0.069 Uiso 1 1 calc R . .
C67 C 0.1346(3) 0.4570(2) 0.3526(2) 0.101(2) Uani 1 1 d G . .
C68 C 0.1958(3) 0.41763(18) 0.3742(3) 0.0604(15) Uani 1 1 d G . .
H68A H 0.1994 0.3799 0.3491 0.072 Uiso 1 1 calc R . .
C69 C 0.2518(3) 0.4329(2) 0.4324(3) 0.098(2) Uani 1 1 d G . .
H69A H 0.2940 0.4058 0.4473 0.118 Uiso 1 1 calc R . .
C70 C 0.2466(3) 0.4876(2) 0.4688(2) 0.0752(17) Uani 1 1 d G . .
H70A H 0.2852 0.4982 0.5089 0.090 Uiso 1 1 calc R . .
C71 C 0.1854(3) 0.52693(18) 0.4472(3) 0.086(2) Uani 1 1 d G . .
H71A H 0.1818 0.5646 0.4723 0.104 Uiso 1 1 calc R . .
C72 C 0.1294(3) 0.51163(19) 0.3890(3) 0.0730(18) Uani 1 1 d G . .
H72A H 0.0873 0.5388 0.3741 0.088 Uiso 1 1 calc R . .
C73 C 0.0778(4) 0.4405(4) 0.2897(4) 0.125(3) Uani 1 1 d . . .
H73A H 0.0970 0.4041 0.2644 0.187 Uiso 1 1 calc R . .
H73B H 0.0739 0.4731 0.2518 0.187 Uiso 1 1 calc R . .
H73C H 0.0243 0.4330 0.3104 0.187 Uiso 1 1 calc R . .
N1 N -0.13366(18) 0.27172(13) 0.76422(16) 0.0236(7) Uani 1 1 d . . .
N2 N 0.01268(18) 0.22072(13) 0.72196(16) 0.0242(7) Uani 1 1 d . . .
N3 N 0.02869(18) 0.16348(14) 0.86630(16) 0.0238(7) Uani 1 1 d . . .
N4 N -0.11967(17) 0.21269(13) 0.90808(16) 0.0224(7) Uani 1 1 d . . .
N5 N -0.12285(18) 0.13925(14) 0.76294(17) 0.0238(7) Uani 1 1 d . . .
N6 N -0.1756(2) 0.04901(14) 0.74236(18) 0.0309(8) Uani 1 1 d . . .
O1 O 0.03047(18) 0.37326(13) 0.59001(15) 0.0441(8) Uani 1 1 d . . .
O2 O 0.1609(2) 0.40452(15) 0.78250(18) 0.0570(9) Uani 1 1 d . . .
O3 O 0.26869(16) 0.22481(15) 0.74922(16) 0.0443(8) Uani 1 1 d . . .
O4 O 0.27485(18) 0.37751(15) 0.89150(18) 0.0503(8) Uani 1 1 d . . .
O5 O 0.02796(17) 0.21038(13) 1.11893(14) 0.0388(7) Uani 1 1 d . . .
O6 O 0.08296(19) 0.39734(14) 1.08952(17) 0.0519(9) Uani 1 1 d . . .
O7 O -0.26862(17) 0.39725(12) 0.90592(15) 0.0351(7) Uani 1 1 d . . .
O8 O -0.0374(2) 0.42095(15) 0.98247(18) 0.0546(9) Uani 1 1 d . . .

loop_
_atom_site_aniso_label
_atom_site_aniso_U_11
_atom_site_aniso_U_22
_atom_site_aniso_U_33
_atom_site_aniso_U_23
_atom_site_aniso_U_13
_atom_site_aniso_U_12
Co1 0.0210(3) 0.0308(3) 0.0128(2) -0.0012(2) -0.00073(19) 0.0000(2)
C1 0.024(2) 0.023(2) 0.0214(19) -0.0020(17) 0.0007(16) 0.0016(17)
C2 0.028(2) 0.028(2) 0.028(2) 0.0033(18) 0.0013(17) 0.0040(18)
C3 0.038(2) 0.028(2) 0.023(2) 0.0063(18) 0.0015(18) 0.0047(19)
C4 0.026(2) 0.022(2) 0.0191(19) 0.0023(16) -0.0004(16) -0.0052(17)
C5 0.030(2) 0.028(2) 0.0160(18) 0.0032(17) 0.0008(15) -0.0054(19)
C6 0.023(2) 0.043(3) 0.0132(19) 0.0026(17) -0.0016(16) -0.0012(19)
C7 0.031(2) 0.051(3) 0.017(2) 0.0009(19) 0.0051(17) 0.003(2)
C8 0.026(2) 0.065(3) 0.020(2) 0.000(2) 0.0055(17) 0.007(2)
C9 0.023(2) 0.044(3) 0.0166(19) -0.0018(18) -0.0019(16) -0.0004(19)
C10 0.021(2) 0.044(3) 0.024(2) -0.0051(19) 0.0024(17) 0.0034(19)
C11 0.024(2) 0.036(2) 0.022(2) -0.0035(18) -0.0021(17) 0.0011(19)
C12 0.024(2) 0.045(3) 0.027(2) -0.0004(19) -0.0026(18) 0.004(2)
C13 0.026(2) 0.041(3) 0.024(2) 0.0021(18) -0.0057(17) 0.0066(19)
C14 0.023(2) 0.031(2) 0.020(2) 0.0019(17) -0.0030(16) -0.0025(18)
C15 0.025(2) 0.033(2) 0.0143(18) -0.0007(16) -0.0045(16) -0.0019(18)
C16 0.029(2) 0.035(2) 0.0140(19) 0.0001(17) -0.0006(16) 0.0023(19)
C17 0.035(2) 0.046(3) 0.0137(19) 0.0060(18) 0.0026(17) 0.007(2)
C18 0.033(2) 0.043(3) 0.019(2) 0.0012(18) 0.0073(17) 0.008(2)
C19 0.026(2) 0.033(2) 0.0139(19) -0.0042(16) 0.0015(16) 0.0029(18)
C20 0.029(2) 0.024(2) 0.0187(19) -0.0019(16) 0.0025(16) -0.0020(17)
C21 0.028(2) 0.036(2) 0.0172(19) 0.0044(17) 0.0049(16) 0.0044(19)
C22 0.032(2) 0.046(3) 0.024(2) 0.0038(19) 0.0001(18) 0.002(2)
C23 0.040(3) 0.054(3) 0.023(2) 0.004(2) -0.0078(19) 0.006(2)
C24 0.056(3) 0.056(3) 0.019(2) 0.009(2) -0.005(2) 0.002(3)
C25 0.047(3) 0.044(3) 0.025(2) 0.009(2) 0.007(2) -0.008(2)
C26 0.036(2) 0.046(3) 0.017(2) 0.0015(19) -0.0008(17) -0.003(2)
C27 0.030(2) 0.054(3) 0.019(2) 0.002(2) -0.0017(17) 0.012(2)
C28 0.044(3) 0.063(3) 0.036(3) 0.002(2) 0.005(2) 0.011(3)
C29 0.050(3) 0.071(4) 0.045(3) -0.011(3) 0.001(2) 0.023(3)
C30 0.032(3) 0.099(5) 0.034(3) -0.012(3) -0.002(2) 0.028(3)
C31 0.026(2) 0.087(4) 0.030(2) -0.008(3) -0.0033(19) 0.011(3)
C32 0.033(3) 0.065(3) 0.016(2) -0.003(2) -0.0040(18) 0.013(2)
C33 0.023(2) 0.037(2) 0.019(2) 0.0045(18) 0.0004(16) 0.0060(18)
C34 0.035(2) 0.042(3) 0.025(2) 0.0011(19) -0.0057(18) 0.000(2)
C35 0.035(3) 0.039(3) 0.041(3) 0.013(2) -0.002(2) -0.003(2)
C36 0.036(3) 0.056(3) 0.022(2) 0.012(2) -0.0007(18) 0.004(2)
C37 0.031(2) 0.047(3) 0.019(2) 0.0034(19) -0.0038(17) 0.005(2)
C38 0.027(2) 0.034(2) 0.0156(19) 0.0045(17) -0.0014(16) 0.0037(18)
C39 0.023(2) 0.033(2) 0.0128(18) 0.0045(16) 0.0010(15) 0.0069(18)
C40 0.037(3) 0.031(2) 0.0163(19) -0.0024(17) 0.0006(17) 0.003(2)
C41 0.031(2) 0.050(3) 0.0152(19) 0.0045(19) -0.0024(16) 0.000(2)
C42 0.028(2) 0.061(3) 0.020(2) 0.003(2) 0.0019(17) 0.008(2)
C43 0.039(3) 0.036(2) 0.023(2) -0.0059(18) 0.0040(18) 0.007(2)
C44 0.030(2) 0.036(2) 0.0124(18) -0.0001(17) 0.0001(16) 0.001(2)
C45 0.061(3) 0.069(4) 0.032(3) 0.007(2) -0.003(2) -0.027(3)
C46 0.055(3) 0.098(4) 0.033(3) -0.002(3) -0.002(2) -0.019(3)
C47 0.052(3) 0.108(5) 0.032(3) -0.002(3) -0.004(2) -0.026(3)
C48 0.031(3) 0.077(4) 0.037(3) 0.006(3) 0.002(2) -0.003(3)
C49 0.043(3) 0.077(4) 0.042(3) 0.013(3) 0.004(2) -0.007(3)
C50 0.042(3) 0.056(3) 0.052(3) 0.002(3) 0.007(2) 0.001(2)
C51 0.038(3) 0.044(3) 0.032(2) 0.000(2) -0.013(2) -0.006(2)
C52 0.041(3) 0.051(3) 0.047(3) -0.001(2) -0.014(2) -0.003(2)
C53 0.042(3) 0.067(3) 0.044(3) 0.011(3) -0.002(2) -0.013(3)
C54 0.052(3) 0.073(4) 0.034(3) -0.006(2) -0.007(2) -0.010(3)
C55 0.051(3) 0.059(3) 0.038(3) -0.008(2) -0.002(2) -0.007(3)
C56 0.045(3) 0.066(3) 0.038(3) -0.002(2) -0.004(2) 0.005(3)
C57 0.061(3) 0.058(3) 0.033(3) -0.008(2) 0.005(2) -0.013(3)
C58 0.037(3) 0.047(3) 0.042(3) -0.008(2) -0.007(2) -0.006(2)
C59 0.048(3) 0.067(3) 0.041(3) -0.001(3) -0.004(2) 0.005(3)
C60 0.050(3) 0.053(3) 0.030(2) 0.002(2) -0.001(2) -0.009(2)
C61 0.035(3) 0.051(3) 0.039(3) 0.004(2) 0.003(2) -0.004(2)
C62 0.040(3) 0.048(3) 0.044(3) -0.005(2) 0.001(2) 0.002(2)
C63 0.047(3) 0.039(3) 0.029(2) 0.003(2) -0.015(2) 0.000(2)
C64 0.046(3) 0.044(3) 0.035(3) -0.005(2) -0.016(2) -0.004(2)
C65 0.024(2) 0.037(3) 0.022(2) -0.0028(18) 0.0023(17) 0.0024(19)
C66 0.050(3) 0.039(3) 0.049(3) -0.006(2) 0.007(2) -0.002(2)
C67 0.077(5) 0.160(8) 0.068(5) 0.021(5) 0.038(4) -0.026(5)
C68 0.050(3) 0.070(4) 0.063(4) 0.017(3) 0.016(3) 0.009(3)
C69 0.106(6) 0.102(6) 0.090(5) 0.024(5) 0.031(5) 0.005(5)
C70 0.065(4) 0.097(5) 0.064(4) 0.007(4) 0.009(3) -0.012(4)
C71 0.081(5) 0.102(6) 0.077(5) 0.008(4) 0.018(4) -0.007(4)
C72 0.093(5) 0.054(4) 0.075(4) -0.008(3) 0.042(4) 0.012(3)
C73 0.099(6) 0.221(9) 0.056(4) -0.024(5) 0.024(4) -0.064(6)
N1 0.0272(18) 0.0289(19) 0.0148(15) -0.0010(13) 0.0022(13) -0.0005(15)
N2 0.0241(17) 0.0326(19) 0.0155(15) -0.0006(14) -0.0032(13) 0.0003(15)
N3 0.0204(17) 0.0387(19) 0.0123(15) -0.0011(14) 0.0011(13) -0.0016(15)
N4 0.0238(17) 0.0260(17) 0.0171(15) -0.0009(14) -0.0025(13) 0.0029(15)
N5 0.0232(18) 0.0267(19) 0.0217(17) -0.0001(14) 0.0018(13) -0.0002(15)
N6 0.035(2) 0.0244(19) 0.0329(19) -0.0068(15) 0.0013(16) -0.0030(16)
O1 0.0511(19) 0.058(2) 0.0230(15) 0.0079(14) -0.0063(14) -0.0228(17)
O2 0.054(2) 0.080(2) 0.0376(19) 0.0002(17) 0.0019(16) -0.0067(18)
O3 0.0232(16) 0.075(2) 0.0347(17) -0.0073(16) -0.0014(13) 0.0013(16)
O4 0.0377(19) 0.064(2) 0.050(2) -0.0077(17) 0.0020(15) -0.0068(17)
O5 0.0530(19) 0.0436(18) 0.0187(14) 0.0005(14) -0.0117(13) -0.0069(16)
O6 0.059(2) 0.059(2) 0.0382(19) 0.0044(16) -0.0005(16) -0.0140(17)
O7 0.0412(18) 0.0402(17) 0.0237(15) -0.0054(13) 0.0000(12) -0.0028(14)
O8 0.051(2) 0.072(2) 0.0408(19) 0.0050(17) 0.0010(16) 0.0045(18)

loop_
_atom_type_symbol
_atom_type_description
_atom_type_scat_dispersion_real
_atom_type_scat_dispersion_imag
_atom_type_scat_source
C C 0.0033 0.0016 'International Tables Vol C Tables 4.2.6.8 and 6.1.1.4'
H H 0.0000 0.0000 'International Tables Vol C Tables 4.2.6.8 and 6.1.1.4'
N N 0.0061 0.0033 'International Tables Vol C Tables 4.2.6.8 and 6.1.1.4'
O O 0.0106 0.0060 'International Tables Vol C Tables 4.2.6.8 and 6.1.1.4'
Co Co 0.3494 0.9721 'International Tables Vol C Tables 4.2.6.8 and 6.1.1.4'

loop_
_geom_angle_atom_site_label_1
_geom_angle_atom_site_label_2
_geom_angle_atom_site_label_3
_geom_angle
_geom_angle_site_symmetry_1
_geom_angle_site_symmetry_3
_geom_angle_publ_flag
N2 Co1 N1 89.69(12) . . ?
N2 Co1 N3 89.96(12) . . ?
N1 Co1 N3 172.31(12) . . ?
N2 Co1 N4 173.76(12) . . ?
N1 Co1 N4 89.96(12) . . ?
N3 Co1 N4 89.56(12) . . ?
N2 Co1 N5 93.31(12) . . ?
N1 Co1 N5 91.99(12) . . ?
N3 Co1 N5 95.70(12) . . ?
N4 Co1 N5 92.93(12) . . ?
N1 C1 C20 125.8(3) . . ?
N1 C1 C2 110.6(3) . . ?
C20 C1 C2 123.6(3) . . ?
C3 C2 C1 107.0(3) . . ?
C2 C3 C4 107.8(3) . . ?
C5 C4 N1 125.0(3) . . ?
C5 C4 C3 125.1(3) . . ?
N1 C4 C3 109.9(3) . . ?
C6 C5 C4 123.8(3) . . ?
C6 C5 C21 118.4(3) . . ?
C4 C5 C21 117.7(3) . . ?
C5 C6 N2 125.5(3) . . ?
C5 C6 C7 124.2(3) . . ?
N2 C6 C7 110.2(3) . . ?
C8 C7 C6 107.3(3) . . ?
C7 C8 C9 107.0(3) . . ?
N2 C9 C10 126.1(3) . . ?
N2 C9 C8 110.7(3) . . ?
C10 C9 C8 123.2(4) . . ?
C9 C10 C11 123.0(3) . . ?
C9 C10 C27 117.7(3) . . ?
C11 C10 C27 119.3(3) . . ?
N3 C11 C10 125.7(3) . . ?
N3 C11 C12 110.3(3) . . ?
C10 C11 C12 123.9(4) . . ?
C13 C12 C11 107.7(3) . . ?
C12 C13 C14 106.9(3) . . ?
C15 C14 N3 125.3(3) . . ?
C15 C14 C13 124.5(3) . . ?
N3 C14 C13 110.2(3) . . ?
C16 C15 C14 124.0(3) . . ?
C16 C15 C33 117.5(3) . . ?
C14 C15 C33 118.5(3) . . ?
N4 C16 C15 125.6(3) . . ?
N4 C16 C17 110.2(3) . . ?
C15 C16 C17 124.2(3) . . ?
C18 C17 C16 107.6(3) . . ?
C17 C18 C19 105.9(3) . . ?
N4 C19 C20 125.9(3) . . ?
N4 C19 C18 111.0(3) . . ?
C20 C19 C18 123.0(3) . . ?
C1 C20 C19 123.2(3) . . ?
C1 C20 C39 118.9(3) . . ?
C19 C20 C39 117.9(3) . . ?
C22 C21 C26 117.8(3) . . ?
C22 C21 C5 121.6(3) . . ?
C26 C21 C5 120.6(3) . . ?
C21 C22 C23 121.0(4) . . ?
C24 C23 C22 119.9(4) . . ?
C23 C24 C25 120.9(4) . . ?
C24 C25 C26 119.0(4) . . ?
O1 C26 C21 114.8(3) . . ?
O1 C26 C25 123.9(4) . . ?
C21 C26 C25 121.3(4) . . ?
C28 C27 C32 118.1(4) . . ?
C28 C27 C10 120.6(4) . . ?
C32 C27 C10 121.3(4) . . ?
C27 C28 C29 122.3(5) . . ?
C30 C29 C28 118.9(5) . . ?
C29 C30 C31 120.1(5) . . ?
C30 C31 C32 120.3(5) . . ?
O3 C32 C31 123.2(4) . . ?
O3 C32 C27 116.6(4) . . ?
C31 C32 C27 120.2(5) . . ?
C34 C33 C38 118.9(3) . . ?
C34 C33 C15 121.8(3) . . ?
C38 C33 C15 119.3(3) . . ?
C33 C34 C35 121.4(4) . . ?
C36 C35 C34 118.4(4) . . ?
C37 C36 C35 121.4(4) . . ?
C36 C37 C38 119.7(4) . . ?
O5 C38 C33 116.1(3) . . ?
O5 C38 C37 123.8(3) . . ?
C33 C38 C37 120.0(4) . . ?
C44 C39 C40 118.0(3) . . ?
C44 C39 C20 121.4(3) . . ?
C40 C39 C20 120.6(3) . . ?
C41 C40 C39 122.0(4) . . ?
C40 C41 C42 119.0(4) . . ?
C43 C42 C41 120.3(4) . . ?
C42 C43 C44 119.7(4) . . ?
O7 C44 C39 120.1(3) . . ?
O7 C44 C43 118.9(3) . . ?
C39 C44 C43 120.9(4) . . ?
O1 C45 C46 105.0(4) . . ?
C45 C46 C47 110.3(4) . . ?
O2 C47 C46 105.1(4) . . ?
O3 C48 C49 108.5(4) . . ?
C48 C49 C50 112.4(4) . . ?
O4 C50 C49 111.6(4) . . ?
O5 C51 C52 108.6(3) . . ?
C51 C52 C53 113.6(4) . . ?
O6 C53 C52 111.7(4) . . ?
O7 C54 C55 108.4(4) . . ?
C56 C55 C54 114.7(4) . . ?
O8 C56 C55 108.6(4) . . ?
O2 C57 C62 124.2(4) . . ?
O2 C57 C58 113.9(4) . . ?
C62 C57 C58 121.8(4) . . ?
O4 C58 C59 120.5(4) . . ?
O4 C58 C57 121.5(4) . . ?
C59 C58 C57 118.1(4) . . ?
C60 C59 C58 121.3(4) . . ?
C59 C60 O6 118.8(4) . . ?
C59 C60 C61 120.0(4) . . ?
O6 C60 C61 121.2(4) . . ?
O8 C61 C62 124.7(4) . . ?
O8 C61 C60 114.9(4) . . ?
C62 C61 C60 120.4(4) . . ?
C61 C62 C57 118.4(4) . . ?
C64 C63 N5 109.9(4) . . ?
C63 C64 N6 107.2(4) . . ?
N5 C65 N6 113.3(3) . . ?
C68 C67 C72 120.0 . . ?
C68 C67 C73 118.9(5) . . ?
C72 C67 C73 121.1(5) . . ?
C69 C68 C67 120.0 . . ?
C68 C69 C70 120.0 . . ?
C71 C70 C69 120.0 . . ?
C70 C71 C72 120.0 . . ?
C71 C72 C67 120.0 . . ?
C1 N1 C4 104.8(3) . . ?
C1 N1 Co1 127.4(2) . . ?
C4 N1 Co1 127.8(2) . . ?
C9 N2 C6 104.7(3) . . ?
C9 N2 Co1 127.4(2) . . ?
C6 N2 Co1 127.4(2) . . ?
C11 N3 C14 104.9(3) . . ?
C11 N3 Co1 127.3(2) . . ?
C14 N3 Co1 127.8(2) . . ?
C19 N4 C16 105.2(3) . . ?
C19 N4 Co1 127.0(2) . . ?
C16 N4 Co1 127.6(2) . . ?
C65 N5 C63 104.1(3) . . ?
C65 N5 Co1 129.2(3) . . ?
C63 N5 Co1 126.6(3) . . ?
C65 N6 C64 105.5(3) . . ?
C65 N6 C66 128.1(4) . . ?
C64 N6 C66 126.4(4) . . ?
C26 O1 C45 121.6(3) . . ?
C57 O2 C47 117.7(4) . . ?
C32 O3 C48 118.7(3) . . ?
C58 O4 C50 113.6(3) . . ?
C38 O5 C51 118.5(3) . . ?
C60 O6 C53 112.7(3) . . ?
C44 O7 C54 115.4(3) . . ?
C61 O8 C56 117.8(3) . . ?

loop_
_geom_bond_atom_site_label_1
_geom_bond_atom_site_label_2
_geom_bond_distance
_geom_bond_site_symmetry_2
_geom_bond_publ_flag
Co1 N2 1.976(3) . ?
Co1 N1 1.985(3) . ?
Co1 N3 1.988(3) . ?
Co1 N4 1.993(3) . ?
Co1 N5 2.132(3) . ?
C1 N1 1.378(4) . ?
C1 C20 1.384(5) . ?
C1 C2 1.445(5) . ?
C2 C3 1.332(5) . ?
C3 C4 1.441(5) . ?
C4 C5 1.391(5) . ?
C4 N1 1.391(4) . ?
C5 C6 1.378(5) . ?
C5 C21 1.512(5) . ?
C6 N2 1.394(4) . ?
C6 C7 1.435(5) . ?
C7 C8 1.340(5) . ?
C8 C9 1.443(5) . ?
C9 N2 1.373(5) . ?
C9 C10 1.386(5) . ?
C10 C11 1.395(5) . ?
C10 C27 1.496(5) . ?
C11 N3 1.375(5) . ?
C11 C12 1.435(5) . ?
C12 C13 1.335(5) . ?
C13 C14 1.439(5) . ?
C14 C15 1.385(5) . ?
C14 N3 1.386(4) . ?
C15 C16 1.383(5) . ?
C15 C33 1.506(5) . ?
C16 N4 1.381(4) . ?
C16 C17 1.429(5) . ?
C17 C18 1.349(5) . ?
C18 C19 1.445(5) . ?
C19 N4 1.362(5) . ?
C19 C20 1.405(5) . ?
C20 C39 1.497(5) . ?
C21 C22 1.389(5) . ?
C21 C26 1.390(5) . ?
C22 C23 1.400(5) . ?
C23 C24 1.357(6) . ?
C24 C25 1.381(6) . ?
C25 C26 1.399(5) . ?
C26 O1 1.364(4) . ?
C27 C28 1.368(6) . ?
C27 C32 1.398(6) . ?
C28 C29 1.396(6) . ?
C29 C30 1.372(7) . ?
C30 C31 1.383(7) . ?
C31 C32 1.388(6) . ?
C32 O3 1.368(5) . ?
C33 C34 1.377(5) . ?
C33 C38 1.396(5) . ?
C34 C35 1.404(5) . ?
C35 C36 1.377(6) . ?
C36 C37 1.374(6) . ?
C37 C38 1.398(5) . ?
C38 O5 1.364(4) . ?
C39 C44 1.386(5) . ?
C39 C40 1.389(5) . ?
C40 C41 1.381(5) . ?
C41 C42 1.387(6) . ?
C42 C43 1.383(6) . ?
C43 C44 1.394(5) . ?
C44 O7 1.374(4) . ?
C45 O1 1.396(5) . ?
C45 C46 1.513(6) . ?
C46 C47 1.549(7) . ?
C47 O2 1.441(5) . ?
C48 O3 1.428(5) . ?
C48 C49 1.483(6) . ?
C49 C50 1.523(6) . ?
C50 O4 1.424(5) . ?
C51 O5 1.413(4) . ?
C51 C52 1.482(6) . ?
C52 C53 1.501(6) . ?
C53 O6 1.450(5) . ?
C54 O7 1.445(5) . ?
C54 C55 1.492(6) . ?
C55 C56 1.485(6) . ?
C56 O8 1.443(5) . ?
C57 O2 1.362(5) . ?
C57 C62 1.390(6) . ?
C57 C58 1.398(6) . ?
C58 O4 1.378(5) . ?
C58 C59 1.392(6) . ?
C59 C60 1.364(6) . ?
C60 O6 1.395(5) . ?
C60 C61 1.404(6) . ?
C61 O8 1.371(5) . ?
C61 C62 1.387(6) . ?
C63 C64 1.344(6) . ?
C63 N5 1.384(5) . ?
C64 N6 1.359(5) . ?
C65 N5 1.302(5) . ?
C65 N6 1.352(5) . ?
C66 N6 1.451(5) . ?
C67 C68 1.377(2) . ?
C67 C72 1.377(2) . ?
C67 C73 1.450(7) . ?
C68 C69 1.377(2) . ?
C69 C70 1.377(2) . ?
C70 C71 1.377(2) . ?
C71 C72 1.377(2) . ?

loop_
_geom_torsion_atom_site_label_1
_geom_torsion_atom_site_label_2
_geom_torsion_atom_site_label_3
_geom_torsion_atom_site_label_4
_geom_torsion
_geom_torsion_site_symmetry_1
_geom_torsion_site_symmetry_2
_geom_torsion_site_symmetry_3
_geom_torsion_site_symmetry_4
_geom_torsion_publ_flag
O1 C45 C46 C47 -52.2(6) . . . . ?
C45 C46 C47 O2 169.6(4) . . . . ?
O3 C48 C49 C50 59.7(5) . . . . ?
C48 C49 C50 O4 174.8(4) . . . . ?
O5 C51 C52 C53 69.4(5) . . . . ?
C51 C52 C53 O6 172.9(4) . . . . ?
O7 C54 C55 C56 -70.7(5) . . . . ?
C54 C55 C56 O8 -86.9(5) . . . . ?
